data_4334049
loop_
_publ_author_name
'Rhiannon S. Moorhouse'
'Graeme J. Moxey'
'Fabrizio Ortu'
'Thomas J. Reade'
'William Lewis'
'Alexander J. Blake'
'Deborah L. Kays'

_publ_contact_author_address
;  School of Chemistry, University of Nottingham,
   University Park,
   Nottingham, NG7 2RD, United Kingdom
;
_publ_contact_author_email Deborah.Kays@nottingham.ac.uk
_publ_contact_author_fax '+44-(0) 115 951 3461'
_publ_contact_author_name 'Deborah L. Kays'
_publ_contact_author_phone '+49-(0) 115 951 3555'
_publ_section_title
;
 Structural Diversity in Alkali Metal Complexes of Sterically Demanding
 Carbazol-9-yl Ligands
;
_journal_name_full 'Inorganic Chemistry'
_journal_page_first 2678
_journal_page_last 2683
_journal_paper_doi 10.1021/ic302727w
_journal_volume 52
_journal_year 2013
_chemical_formula_moiety 'C44 H72 K N O4'
_chemical_formula_sum 'C44 H72 K N O4'
_chemical_formula_weight 718.13
_chemical_name_systematic
; 
 ? 
;
_space_group_IT_number 14
_symmetry_cell_setting monoclinic
_symmetry_space_group_name_Hall '-P 2yn'
_symmetry_space_group_name_H-M 'P 1 21/n 1'
_atom_sites_solution_hydrogens geom
_atom_sites_solution_primary direct
_atom_sites_solution_secondary difmap
_audit_creation_method 'enCIFer editing of SHELXL97 CIF output'
_cell_angle_alpha 90.00
_cell_angle_beta 110.219(2)
_cell_angle_gamma 90.00
_cell_formula_units_Z 4
_cell_length_a 13.5608(12)
_cell_length_b 19.2945(17)
_cell_length_c 17.8802(16)
_cell_measurement_reflns_used 4297
_cell_measurement_temperature 150(2)
_cell_measurement_theta_max 24.47
_cell_measurement_theta_min 2.44
_cell_volume 4390.0(7)
_computing_cell_refinement 'Bruker SAINT version 6.36A (Bruker, 2002)'
_computing_data_collection 'Bruker SMART version 5.624 (Bruker, 2001)'
_computing_data_reduction 'Bruker SAINT; SHELXTL (Sheldrick, 2008)'
_computing_molecular_graphics 'Bruker SHELXTL (Sheldrick, 2008)'
_computing_publication_material 'enCIFer (Allen et al., 2004); PLATON (Spek, 2009)'
_computing_structure_refinement 'SHELXL97 (Sheldrick, 2008)'
_computing_structure_solution 'SHELXS97 (Sheldrick, 2008)'
_diffrn_ambient_temperature 150(2)
_diffrn_detector_area_resol_mean 8.192
_diffrn_measured_fraction_theta_full 0.993
_diffrn_measured_fraction_theta_max 0.988
_diffrn_measurement_device_type 'Bruker SMART1000 CCD area detector'
_diffrn_measurement_method omega
_diffrn_radiation_monochromator graphite
_diffrn_radiation_source 'sealed tube'
_diffrn_radiation_type MoK\a
_diffrn_radiation_wavelength 0.71073
_diffrn_reflns_av_R_equivalents 0.0632
_diffrn_reflns_av_sigmaI/netI 0.0932
_diffrn_reflns_limit_h_max 17
_diffrn_reflns_limit_h_min -15
_diffrn_reflns_limit_k_max 20
_diffrn_reflns_limit_k_min -25
_diffrn_reflns_limit_l_max 23
_diffrn_reflns_limit_l_min -22
_diffrn_reflns_number 27541
_diffrn_reflns_theta_full 27.50
_diffrn_reflns_theta_max 27.58
_diffrn_reflns_theta_min 1.92
_diffrn_standards_decay_% 0
_diffrn_standards_number 0
_exptl_absorpt_coefficient_mu 0.159
_exptl_absorpt_correction_T_max 0.9890
_exptl_absorpt_correction_T_min 0.9131
_exptl_absorpt_correction_type multi-scan
_exptl_absorpt_process_details 'SADABS 2007/2'
_exptl_crystal_colour colourless
_exptl_crystal_density_diffrn 1.087
_exptl_crystal_description lath
_exptl_crystal_F_000 1576
_exptl_crystal_size_max 0.37
_exptl_crystal_size_mid 0.18
_exptl_crystal_size_min 0.07
_refine_diff_density_max 0.379
_refine_diff_density_min -0.280
_refine_diff_density_rms 0.046
_refine_ls_extinction_method none
_refine_ls_goodness_of_fit_ref 0.929
_refine_ls_hydrogen_treatment constr
_refine_ls_matrix_type full
_refine_ls_number_parameters 494
_refine_ls_number_reflns 10030
_refine_ls_number_restraints 0
_refine_ls_restrained_S_all 0.929
_refine_ls_R_factor_all 0.1300
_refine_ls_R_factor_gt 0.0522
_refine_ls_shift/su_max 0.001
_refine_ls_shift/su_mean 0.000
_refine_ls_structure_factor_coef Fsqd
_refine_ls_weighting_details 'calc w=1/[\s^2^(Fo^2^)+(0.0715P)^2^] where P=(Fo^2^+2Fc^2^)/3'
_refine_ls_weighting_scheme calc
_refine_ls_wR_factor_gt 0.1255
_refine_ls_wR_factor_ref 0.1541
_reflns_number_gt 4909
_reflns_number_total 10030
_reflns_threshold_expression I>2s(I)
_cod_data_source_file ic302727w_si_001_1.cif
_cod_data_source_block 3.4THF
_cod_original_sg_symbol_H-M 'P 21/n'
_cod_database_code 4334049

loop_
_symmetry_equiv_pos_as_xyz
'x, y, z'
'-x+1/2, y+1/2, -z+1/2'
'-x, -y, -z'
'x-1/2, -y-1/2, z-1/2'

loop_
_atom_site_label
_atom_site_type_symbol
_atom_site_fract_x
_atom_site_fract_y
_atom_site_fract_z
_atom_site_U_iso_or_equiv
_atom_site_adp_type
_atom_site_occupancy
_atom_site_symmetry_multiplicity
_atom_site_calc_flag
_atom_site_refinement_flags
_atom_site_disorder_assembly
_atom_site_disorder_group
K1 K 0.28799(4) 0.23861(3) 0.94817(3) 0.03541(16) Uani 1 1 d . . .
N1 N 0.13491(15) 0.20491(9) 0.79311(11) 0.0261(4) Uani 1 1 d . . .
C2 C 0.06998(18) 0.25200(11) 0.81157(13) 0.0257(5) Uani 1 1 d . . .
C3 C 0.09416(18) 0.32200(11) 0.79861(13) 0.0261(5) Uani 1 1 d . . .
C4 C 0.17860(18) 0.31747(11) 0.76786(13) 0.0253(5) Uani 1 1 d . . .
C5 C 0.19898(17) 0.24513(11) 0.76536(13) 0.0248(5) Uani 1 1 d . . .
C6 C -0.01434(18) 0.23838(11) 0.84033(13) 0.0265(5) Uani 1 1 d . . .
C7 C -0.06893(18) 0.29577(12) 0.85218(13) 0.0292(5) Uani 1 1 d . . .
H7A H -0.1262 0.2877 0.8701 0.035 Uiso 1 1 calc R . .
C8 C -0.04566(19) 0.36574(12) 0.83947(14) 0.0297(6) Uani 1 1 d . . .
C9 C 0.03721(18) 0.37781(12) 0.81345(14) 0.0288(5) Uani 1 1 d . . .
H9A H 0.0559 0.4240 0.8055 0.035 Uiso 1 1 calc R . .
C10 C 0.27944(18) 0.22270(11) 0.73665(13) 0.0260(5) Uani 1 1 d . . .
C11 C 0.33196(18) 0.27429(11) 0.71091(13) 0.0271(5) Uani 1 1 d . . .
H11A H 0.3855 0.2602 0.6912 0.033 Uiso 1 1 calc R . .
C12 C 0.31178(18) 0.34634(11) 0.71190(13) 0.0261(5) Uani 1 1 d . A .
C13 C 0.23493(18) 0.36687(12) 0.74106(13) 0.0272(5) Uani 1 1 d . . .
H13A H 0.2198 0.4148 0.7431 0.033 Uiso 1 1 calc R . .
C14 C -0.04219(19) 0.16422(12) 0.85608(14) 0.0302(6) Uani 1 1 d . . .
C15 C -0.1344(2) 0.16144(13) 0.88703(16) 0.0419(7) Uani 1 1 d . . .
H15A H -0.1160 0.1870 0.9374 0.063 Uiso 1 1 calc R . .
H15B H -0.1496 0.1131 0.8958 0.063 Uiso 1 1 calc R . .
H15C H -0.1966 0.1825 0.8477 0.063 Uiso 1 1 calc R . .
C16 C 0.0532(2) 0.13049(13) 0.91899(15) 0.0398(6) Uani 1 1 d . . .
H16A H 0.0737 0.1580 0.9681 0.060 Uiso 1 1 calc R . .
H16B H 0.1119 0.1285 0.8990 0.060 Uiso 1 1 calc R . .
H16C H 0.0349 0.0834 0.9301 0.060 Uiso 1 1 calc R . .
C17 C -0.0720(2) 0.12160(12) 0.77870(15) 0.0379(6) Uani 1 1 d . . .
H17A H -0.0140 0.1228 0.7579 0.057 Uiso 1 1 calc R . .
H17B H -0.1351 0.1413 0.7392 0.057 Uiso 1 1 calc R . .
H17C H -0.0858 0.0735 0.7898 0.057 Uiso 1 1 calc R . .
C18 C -0.11434(19) 0.42387(12) 0.85421(15) 0.0331(6) Uani 1 1 d . . .
C19 C -0.0776(2) 0.49539(13) 0.83924(18) 0.0492(8) Uani 1 1 d . . .
H19A H -0.0780 0.4980 0.7844 0.074 Uiso 1 1 calc R . .
H19B H -0.0061 0.5035 0.8764 0.074 Uiso 1 1 calc R . .
H19C H -0.1249 0.5307 0.8472 0.074 Uiso 1 1 calc R . .
C20 C -0.2282(2) 0.41439(14) 0.79840(18) 0.0497(8) Uani 1 1 d . . .
H20A H -0.2540 0.3689 0.8079 0.075 Uiso 1 1 calc R . .
H20B H -0.2313 0.4173 0.7429 0.075 Uiso 1 1 calc R . .
H20C H -0.2722 0.4509 0.8087 0.075 Uiso 1 1 calc R . .
C21 C -0.1097(2) 0.42184(15) 0.94146(17) 0.0528(8) Uani 1 1 d . . .
H21A H -0.1357 0.3770 0.9524 0.079 Uiso 1 1 calc R . .
H21B H -0.1535 0.4590 0.9505 0.079 Uiso 1 1 calc R . .
H21C H -0.0369 0.4282 0.9770 0.079 Uiso 1 1 calc R . .
C22 C 0.3058(2) 0.14587(12) 0.73427(15) 0.0336(6) Uani 1 1 d . . .
C23 C 0.3951(2) 0.13288(13) 0.70202(19) 0.0516(8) Uani 1 1 d . . .
H23A H 0.3770 0.1536 0.6489 0.077 Uiso 1 1 calc R . .
H23B H 0.4054 0.0829 0.6986 0.077 Uiso 1 1 calc R . .
H23C H 0.4600 0.1539 0.7379 0.077 Uiso 1 1 calc R . .
C24 C 0.2075(2) 0.10756(13) 0.67984(17) 0.0439(7) Uani 1 1 d . . .
H24A H 0.1867 0.1267 0.6258 0.066 Uiso 1 1 calc R . .
H24B H 0.1500 0.1135 0.7006 0.066 Uiso 1 1 calc R . .
H24C H 0.2234 0.0581 0.6785 0.066 Uiso 1 1 calc R . .
C25 C 0.3390(2) 0.11570(12) 0.81927(16) 0.0419(7) Uani 1 1 d . . .
H25A H 0.3984 0.1423 0.8547 0.063 Uiso 1 1 calc R . .
H25B H 0.3599 0.0672 0.8185 0.063 Uiso 1 1 calc R . .
H25C H 0.2798 0.1184 0.8387 0.063 Uiso 1 1 calc R . .
C26 C 0.37649(19) 0.39801(12) 0.68253(14) 0.0294(6) Uani 1 1 d . . .
C27 C 0.4918(2) 0.39405(17) 0.7364(2) 0.0449(10) Uani 0.847(4) 1 d P A 1
H27A H 0.5185 0.3471 0.7345 0.067 Uiso 0.847(4) 1 calc PR A 1
H27B H 0.4979 0.4051 0.7913 0.067 Uiso 0.847(4) 1 calc PR A 1
H27C H 0.5330 0.4274 0.7180 0.067 Uiso 0.847(4) 1 calc PR A 1
C28 C 0.3685(3) 0.38148(17) 0.5975(2) 0.0490(10) Uani 0.847(4) 1 d P A 1
H28A H 0.3911 0.3336 0.5947 0.074 Uiso 0.847(4) 1 calc PR A 1
H28B H 0.4138 0.4131 0.5811 0.074 Uiso 0.847(4) 1 calc PR A 1
H28C H 0.2955 0.3871 0.5619 0.074 Uiso 0.847(4) 1 calc PR A 1
C29 C 0.3401(3) 0.47314(15) 0.6852(2) 0.0466(10) Uani 0.847(4) 1 d P A 1
H29A H 0.3476 0.4853 0.7401 0.070 Uiso 0.847(4) 1 calc PR A 1
H29B H 0.2662 0.4776 0.6510 0.070 Uiso 0.847(4) 1 calc PR A 1
H29C H 0.3832 0.5044 0.6661 0.070 Uiso 0.847(4) 1 calc PR A 1
C27' C 0.4571(17) 0.3638(10) 0.6501(12) 0.054(6) Uani 0.153(4) 1 d P A 2
H27D H 0.5161 0.3454 0.6947 0.081 Uiso 0.153(4) 1 calc PR A 2
H27E H 0.4830 0.3984 0.6213 0.081 Uiso 0.153(4) 1 calc PR A 2
H27F H 0.4230 0.3259 0.6139 0.081 Uiso 0.153(4) 1 calc PR A 2
C28' C 0.2982(15) 0.4418(12) 0.6136(14) 0.062(7) Uani 0.153(4) 1 d P A 2
H28D H 0.2493 0.4665 0.6337 0.094 Uiso 0.153(4) 1 calc PR A 2
H28E H 0.2587 0.4110 0.5700 0.094 Uiso 0.153(4) 1 calc PR A 2
H28F H 0.3377 0.4754 0.5939 0.094 Uiso 0.153(4) 1 calc PR A 2
C29' C 0.4389(16) 0.4426(10) 0.7548(12) 0.051(6) Uani 0.153(4) 1 d P A 2
H29D H 0.4695 0.4127 0.8014 0.076 Uiso 0.153(4) 1 calc PR A 2
H29E H 0.3918 0.4763 0.7659 0.076 Uiso 0.153(4) 1 calc PR A 2
H29F H 0.4952 0.4671 0.7431 0.076 Uiso 0.153(4) 1 calc PR A 2
O1 O 0.33648(18) 0.12022(11) 1.03687(12) 0.0693(7) Uani 1 1 d . . .
C30 C 0.3007(4) 0.05218(18) 1.0303(3) 0.1095(17) Uani 1 1 d . . .
H30A H 0.2677 0.0395 0.9734 0.131 Uiso 1 1 calc R . .
H30B H 0.2474 0.0473 1.0563 0.131 Uiso 1 1 calc R . .
C31 C 0.3909(3) 0.00592(19) 1.0692(2) 0.0945(14) Uani 1 1 d . . .
H31A H 0.4084 -0.0222 1.0292 0.113 Uiso 1 1 calc R . .
H31B H 0.3755 -0.0255 1.1075 0.113 Uiso 1 1 calc R . .
C32 C 0.4795(3) 0.0548(2) 1.1116(2) 0.0826(12) Uani 1 1 d . . .
H32A H 0.5316 0.0569 1.0842 0.099 Uiso 1 1 calc R . .
H32B H 0.5155 0.0401 1.1675 0.099 Uiso 1 1 calc R . .
C33 C 0.4260(3) 0.12392(18) 1.1080(2) 0.0707(10) Uani 1 1 d . . .
H33A H 0.4046 0.1306 1.1552 0.085 Uiso 1 1 calc R . .
H33B H 0.4729 0.1624 1.1054 0.085 Uiso 1 1 calc R . .
O2 O 0.22177(15) 0.26797(10) 1.07012(11) 0.0498(5) Uani 1 1 d . . .
C34 C 0.2206(3) 0.23271(16) 1.14050(16) 0.0548(8) Uani 1 1 d . . .
H34A H 0.2913 0.2333 1.1821 0.066 Uiso 1 1 calc R . .
H34B H 0.1983 0.1839 1.1282 0.066 Uiso 1 1 calc R . .
C35 C 0.1433(3) 0.27125(19) 1.16837(19) 0.0682(10) Uani 1 1 d . . .
H35A H 0.1786 0.3078 1.2073 0.082 Uiso 1 1 calc R . .
H35B H 0.1060 0.2394 1.1929 0.082 Uiso 1 1 calc R . .
C36 C 0.0687(2) 0.30235(16) 1.09201(18) 0.0570(8) Uani 1 1 d . . .
H36A H 0.0151 0.2683 1.0618 0.068 Uiso 1 1 calc R . .
H36B H 0.0332 0.3441 1.1027 0.068 Uiso 1 1 calc R . .
C37 C 0.1418(2) 0.32030(15) 1.04891(17) 0.0474(7) Uani 1 1 d . . .
H37A H 0.1040 0.3205 0.9906 0.057 Uiso 1 1 calc R . .
H37B H 0.1731 0.3667 1.0653 0.057 Uiso 1 1 calc R . .
O3 O 0.33671(15) 0.37334(9) 0.98505(11) 0.0485(5) Uani 1 1 d . . .
C38 C 0.3023(3) 0.43835(16) 0.9489(2) 0.0864(13) Uani 1 1 d . . .
H38A H 0.2250 0.4419 0.9334 0.104 Uiso 1 1 calc R . .
H38B H 0.3207 0.4429 0.9001 0.104 Uiso 1 1 calc R . .
C39 C 0.3530(3) 0.49424(15) 1.00528(19) 0.0582(8) Uani 1 1 d . . .
H39A H 0.3012 0.5299 1.0066 0.070 Uiso 1 1 calc R . .
H39B H 0.4096 0.5165 0.9908 0.070 Uiso 1 1 calc R . .
C40 C 0.3967(3) 0.45773(15) 1.08384(18) 0.0640(9) Uani 1 1 d . . .
H40A H 0.4645 0.4785 1.1170 0.077 Uiso 1 1 calc R . .
H40B H 0.3470 0.4602 1.1134 0.077 Uiso 1 1 calc R . .
C41 C 0.4116(2) 0.38443(15) 1.06294(17) 0.0525(8) Uani 1 1 d . . .
H41A H 0.4839 0.3772 1.0631 0.063 Uiso 1 1 calc R . .
H41B H 0.3989 0.3521 1.1017 0.063 Uiso 1 1 calc R . .
O4 O 0.49914(15) 0.24877(10) 0.97434(11) 0.0541(5) Uani 1 1 d . . .
C42 C 0.5125(3) 0.29593(19) 0.91694(19) 0.0669(10) Uani 1 1 d . . .
H42A H 0.4545 0.2905 0.8653 0.080 Uiso 1 1 calc R . .
H42B H 0.5124 0.3443 0.9354 0.080 Uiso 1 1 calc R . .
C43 C 0.6103(3) 0.2803(3) 0.9082(3) 0.1097(16) Uani 1 1 d . . .
H43A H 0.6422 0.3225 0.8948 0.132 Uiso 1 1 calc R . .
H43B H 0.6010 0.2455 0.8656 0.132 Uiso 1 1 calc R . .
C44 C 0.6774(3) 0.2521(2) 0.9871(2) 0.0976(14) Uani 1 1 d . . .
H44A H 0.7193 0.2892 1.0220 0.117 Uiso 1 1 calc R . .
H44B H 0.7255 0.2157 0.9809 0.117 Uiso 1 1 calc R . .
C45 C 0.5986(2) 0.22239(18) 1.0202(2) 0.0652(9) Uani 1 1 d . . .
H45A H 0.5985 0.1712 1.0171 0.078 Uiso 1 1 calc R . .
H45B H 0.6164 0.2360 1.0768 0.078 Uiso 1 1 calc R . .

loop_
_atom_site_aniso_label
_atom_site_aniso_U_11
_atom_site_aniso_U_22
_atom_site_aniso_U_33
_atom_site_aniso_U_23
_atom_site_aniso_U_13
_atom_site_aniso_U_12
K1 0.0332(3) 0.0394(3) 0.0313(3) -0.0002(2) 0.0082(2) 0.0002(2)
N1 0.0250(11) 0.0234(10) 0.0328(11) -0.0010(8) 0.0137(9) -0.0001(8)
C2 0.0252(13) 0.0276(13) 0.0238(12) 0.0000(10) 0.0078(10) 0.0013(9)
C3 0.0249(13) 0.0267(13) 0.0279(13) 0.0009(10) 0.0107(11) 0.0018(10)
C4 0.0258(13) 0.0227(12) 0.0277(12) 0.0000(10) 0.0097(10) 0.0025(9)
C5 0.0241(12) 0.0256(13) 0.0245(12) -0.0006(10) 0.0081(10) 0.0016(9)
C6 0.0251(13) 0.0290(12) 0.0252(12) -0.0019(10) 0.0086(10) -0.0014(10)
C7 0.0242(13) 0.0357(14) 0.0291(13) -0.0041(11) 0.0110(11) -0.0021(10)
C8 0.0288(14) 0.0293(13) 0.0314(13) -0.0031(10) 0.0111(11) 0.0022(10)
C9 0.0271(14) 0.0243(13) 0.0352(14) -0.0004(10) 0.0110(11) 0.0005(10)
C10 0.0255(13) 0.0250(13) 0.0280(12) -0.0025(10) 0.0099(10) 0.0024(9)
C11 0.0242(13) 0.0296(13) 0.0296(13) -0.0028(10) 0.0118(10) 0.0024(9)
C12 0.0272(14) 0.0231(12) 0.0276(12) -0.0008(10) 0.0088(10) 0.0000(9)
C13 0.0298(14) 0.0220(12) 0.0290(13) -0.0012(10) 0.0091(11) 0.0026(10)
C14 0.0294(14) 0.0300(13) 0.0346(14) -0.0001(11) 0.0155(11) -0.0029(10)
C15 0.0424(17) 0.0389(15) 0.0520(17) 0.0018(13) 0.0259(14) -0.0032(12)
C16 0.0429(17) 0.0321(14) 0.0441(16) 0.0052(12) 0.0146(13) -0.0020(11)
C17 0.0383(16) 0.0342(15) 0.0428(16) -0.0042(12) 0.0159(13) -0.0050(11)
C18 0.0280(14) 0.0313(14) 0.0444(15) -0.0050(11) 0.0181(12) 0.0028(10)
C19 0.0455(18) 0.0346(16) 0.076(2) -0.0114(14) 0.0325(16) 0.0053(12)
C20 0.0338(17) 0.0445(17) 0.071(2) -0.0091(15) 0.0188(15) 0.0086(12)
C21 0.054(2) 0.0572(19) 0.0553(19) -0.0118(15) 0.0296(16) 0.0086(15)
C22 0.0340(15) 0.0247(13) 0.0484(16) -0.0027(11) 0.0224(13) 0.0026(10)
C23 0.058(2) 0.0291(15) 0.085(2) -0.0052(14) 0.0471(18) 0.0056(13)
C24 0.0572(19) 0.0295(14) 0.0517(17) -0.0131(12) 0.0273(15) -0.0081(12)
C25 0.0431(17) 0.0256(14) 0.0591(18) 0.0091(12) 0.0204(14) 0.0097(11)
C26 0.0294(14) 0.0257(13) 0.0363(14) 0.0015(10) 0.0152(12) 0.0005(10)
C27 0.0329(19) 0.039(2) 0.062(2) 0.0043(17) 0.0156(17) -0.0083(15)
C28 0.066(3) 0.046(2) 0.044(2) -0.0009(16) 0.030(2) -0.0133(18)
C29 0.049(2) 0.0289(18) 0.073(3) 0.0095(17) 0.036(2) 0.0004(15)
C27' 0.058(15) 0.053(12) 0.057(14) 0.020(10) 0.029(12) -0.012(10)
C28' 0.032(12) 0.079(17) 0.079(17) 0.033(14) 0.022(11) 0.001(10)
C29' 0.046(13) 0.043(12) 0.074(15) 0.009(10) 0.034(11) -0.013(9)
O1 0.0807(17) 0.0582(15) 0.0470(13) 0.0126(11) -0.0059(12) 0.0072(12)
C30 0.101(3) 0.055(2) 0.115(4) 0.000(2) -0.036(3) 0.003(2)
C31 0.100(3) 0.063(2) 0.096(3) -0.007(2) 0.002(3) 0.024(2)
C32 0.060(3) 0.107(3) 0.074(3) -0.013(2) 0.013(2) 0.025(2)
C33 0.062(2) 0.075(2) 0.061(2) 0.0090(18) 0.0032(18) 0.0035(18)
O2 0.0555(14) 0.0556(12) 0.0445(11) 0.0103(9) 0.0253(10) 0.0129(10)
C34 0.065(2) 0.0562(19) 0.0394(16) 0.0093(15) 0.0140(15) -0.0022(15)
C35 0.067(2) 0.096(3) 0.053(2) 0.0056(19) 0.0343(19) -0.009(2)
C36 0.049(2) 0.064(2) 0.062(2) -0.0070(16) 0.0239(17) -0.0097(15)
C37 0.0487(19) 0.0505(17) 0.0485(17) 0.0011(14) 0.0239(15) 0.0066(14)
O3 0.0572(13) 0.0423(11) 0.0376(11) -0.0018(9) 0.0058(10) -0.0054(9)
C38 0.126(4) 0.045(2) 0.055(2) 0.0138(17) -0.012(2) -0.017(2)
C39 0.062(2) 0.0505(19) 0.065(2) 0.0010(16) 0.0262(18) 0.0050(15)
C40 0.091(3) 0.0477(19) 0.0493(19) -0.0091(15) 0.0192(19) -0.0010(17)
C41 0.052(2) 0.0528(19) 0.0429(17) -0.0053(14) 0.0034(15) -0.0009(14)
O4 0.0358(12) 0.0761(15) 0.0491(12) 0.0159(11) 0.0132(10) 0.0000(10)
C42 0.047(2) 0.101(3) 0.0523(19) 0.0258(19) 0.0170(16) 0.0004(18)
C43 0.071(3) 0.162(4) 0.108(4) 0.066(3) 0.046(3) 0.028(3)
C44 0.049(2) 0.160(4) 0.092(3) 0.042(3) 0.034(2) 0.028(2)
C45 0.046(2) 0.079(2) 0.071(2) 0.0252(18) 0.0203(18) 0.0145(16)

loop_
_atom_type_symbol
_atom_type_description
_atom_type_scat_dispersion_real
_atom_type_scat_dispersion_imag
_atom_type_scat_source
C C 0.0033 0.0016 'International Tables Vol C Tables 4.2.6.8 and 6.1.1.4'
H H 0.0000 0.0000 'International Tables Vol C Tables 4.2.6.8 and 6.1.1.4'
N N 0.0061 0.0033 'International Tables Vol C Tables 4.2.6.8 and 6.1.1.4'
O O 0.0106 0.0060 'International Tables Vol C Tables 4.2.6.8 and 6.1.1.4'
K K 0.2009 0.2494 'International Tables Vol C Tables 4.2.6.8 and 6.1.1.4'

loop_
_geom_angle_atom_site_label_1
_geom_angle_atom_site_label_2
_geom_angle_atom_site_label_3
_geom_angle
O2 K1 O3 73.86(6)
O2 K1 O1 77.64(6)
O3 K1 O1 132.29(6)
O2 K1 O4 117.89(6)
O3 K1 O4 74.78(6)
O1 K1 O4 86.16(7)
O2 K1 N1 119.48(6)
O3 K1 N1 118.76(5)
O1 K1 N1 108.45(6)
O4 K1 N1 122.55(6)
O2 K1 C5 137.37(6)
O3 K1 C5 101.13(6)
O1 K1 C5 125.46(6)
O4 K1 C5 100.47(6)
N1 K1 C5 26.50(5)
O2 K1 C2 97.20(6)
O3 K1 C2 101.31(6)
O1 K1 C2 119.73(7)
O4 K1 C2 140.92(6)
N1 K1 C2 26.16(5)
C5 K1 C2 41.21(6)
O2 K1 C4 120.99(6)
O3 K1 C4 77.96(5)
O1 K1 C4 149.62(6)
O4 K1 C4 102.53(6)
N1 K1 C4 42.52(5)
C5 K1 C4 24.75(5)
C2 K1 C4 40.46(6)
O2 K1 C3 98.77(6)
O3 K1 C3 78.25(6)
O1 K1 C3 144.18(7)
O4 K1 C3 124.90(6)
N1 K1 C3 42.23(5)
C5 K1 C3 40.39(5)
C2 K1 C3 24.57(5)
C4 K1 C3 24.20(5)
C5 N1 C2 104.39(17)
C5 N1 K1 83.46(12)
C2 N1 K1 85.93(12)
N1 C2 C3 112.46(19)
N1 C2 C6 128.3(2)
C3 C2 C6 119.3(2)
N1 C2 K1 67.91(12)
C3 C2 K1 89.82(13)
C6 C2 K1 111.18(14)
C9 C3 C2 121.5(2)
C9 C3 C4 133.2(2)
C2 C3 C4 105.26(18)
C9 C3 K1 122.39(15)
C2 C3 K1 65.62(12)
C4 C3 K1 76.83(12)
C13 C4 C5 121.3(2)
C13 C4 C3 133.6(2)
C5 C4 C3 105.12(19)
C13 C4 K1 121.03(15)
C5 C4 K1 64.34(12)
C3 C4 K1 78.97(12)
N1 C5 C10 127.96(19)
N1 C5 C4 112.73(19)
C10 C5 C4 119.3(2)
N1 C5 K1 70.05(11)
C10 C5 K1 107.64(14)
C4 C5 K1 90.91(13)
C7 C6 C2 116.3(2)
C7 C6 C14 122.6(2)
C2 C6 C14 121.10(19)
C6 C7 C8 125.0(2)
C6 C7 H7A 117.5
C8 C7 H7A 117.5
C9 C8 C7 117.8(2)
C9 C8 C18 123.2(2)
C7 C8 C18 118.9(2)
C8 C9 C3 120.1(2)
C8 C9 H9A 120.0
C3 C9 H9A 120.0
C11 C10 C5 116.4(2)
C11 C10 C22 122.2(2)
C5 C10 C22 121.37(19)
C10 C11 C12 125.0(2)
C10 C11 H11A 117.5
C12 C11 H11A 117.5
C13 C12 C11 117.5(2)
C13 C12 C26 122.7(2)
C11 C12 C26 119.8(2)
C12 C13 C4 120.4(2)
C12 C13 H13A 119.8
C4 C13 H13A 119.8
C6 C14 C15 112.52(19)
C6 C14 C16 109.40(19)
C15 C14 C16 107.8(2)
C6 C14 C17 109.81(19)
C15 C14 C17 108.2(2)
C16 C14 C17 109.0(2)
C14 C15 H15A 109.5
C14 C15 H15B 109.5
H15A C15 H15B 109.5
C14 C15 H15C 109.5
H15A C15 H15C 109.5
H15B C15 H15C 109.5
C14 C16 H16A 109.5
C14 C16 H16B 109.5
H16A C16 H16B 109.5
C14 C16 H16C 109.5
H16A C16 H16C 109.5
H16B C16 H16C 109.5
C14 C17 H17A 109.5
C14 C17 H17B 109.5
H17A C17 H17B 109.5
C14 C17 H17C 109.5
H17A C17 H17C 109.5
H17B C17 H17C 109.5
C19 C18 C20 108.1(2)
C19 C18 C8 112.1(2)
C20 C18 C8 109.6(2)
C19 C18 C21 107.5(2)
C20 C18 C21 109.6(2)
C8 C18 C21 109.9(2)
C18 C19 H19A 109.5
C18 C19 H19B 109.5
H19A C19 H19B 109.5
C18 C19 H19C 109.5
H19A C19 H19C 109.5
H19B C19 H19C 109.5
C18 C20 H20A 109.5
C18 C20 H20B 109.5
H20A C20 H20B 109.5
C18 C20 H20C 109.5
H20A C20 H20C 109.5
H20B C20 H20C 109.5
C18 C21 H21A 109.5
C18 C21 H21B 109.5
H21A C21 H21B 109.5
C18 C21 H21C 109.5
H21A C21 H21C 109.5
H21B C21 H21C 109.5
C10 C22 C23 113.1(2)
C10 C22 C24 108.8(2)
C23 C22 C24 107.9(2)
C10 C22 C25 109.26(19)
C23 C22 C25 108.1(2)
C24 C22 C25 109.6(2)
C22 C23 H23A 109.5
C22 C23 H23B 109.5
H23A C23 H23B 109.5
C22 C23 H23C 109.5
H23A C23 H23C 109.5
H23B C23 H23C 109.5
C22 C24 H24A 109.5
C22 C24 H24B 109.5
H24A C24 H24B 109.5
C22 C24 H24C 109.5
H24A C24 H24C 109.5
H24B C24 H24C 109.5
C22 C25 H25A 109.5
C22 C25 H25B 109.5
H25A C25 H25B 109.5
C22 C25 H25C 109.5
H25A C25 H25C 109.5
H25B C25 H25C 109.5
C28 C26 C27 108.9(2)
C28 C26 C12 110.7(2)
C27 C26 C12 109.4(2)
C28 C26 C29 108.4(2)
C27 C26 C29 107.3(2)
C12 C26 C29 112.0(2)
C28 C26 C29' 141.7(7)
C27 C26 C29' 49.7(8)
C12 C26 C29' 106.8(7)
C29 C26 C29' 62.4(8)
C28 C26 C27' 49.7(8)
C27 C26 C27' 61.0(8)
C12 C26 C27' 114.3(7)
C29 C26 C27' 133.5(7)
C29' C26 C27' 107.3(11)
C28 C26 C28' 62.1(9)
C27 C26 C28' 142.1(8)
C12 C26 C28' 107.9(7)
C29 C26 C28' 51.5(10)
C29' C26 C28' 112.7(12)
C27' C26 C28' 108.0(11)
C26 C27 H27A 109.5
C26 C27 H27B 109.5
C26 C27 H27C 109.5
C26 C28 H28A 109.5
C26 C28 H28B 109.5
C26 C28 H28C 109.5
C26 C29 H29A 109.5
C26 C29 H29B 109.5
C26 C29 H29C 109.5
C26 C27' H27D 109.5
C26 C27' H27E 109.5
H27D C27' H27E 109.5
C26 C27' H27F 109.5
H27D C27' H27F 109.5
H27E C27' H27F 109.5
C26 C28' H28D 109.5
C26 C28' H28E 109.5
H28D C28' H28E 109.5
C26 C28' H28F 109.5
H28D C28' H28F 109.5
H28E C28' H28F 109.5
C26 C29' H29D 109.5
C26 C29' H29E 109.5
H29D C29' H29E 109.5
C26 C29' H29F 109.5
H29D C29' H29F 109.5
H29E C29' H29F 109.5
C30 O1 C33 106.7(2)
C30 O1 K1 137.3(2)
C33 O1 K1 115.92(19)
O1 C30 C31 108.8(3)
O1 C30 H30A 109.9
C31 C30 H30A 109.9
O1 C30 H30B 109.9
C31 C30 H30B 109.9
H30A C30 H30B 108.3
C30 C31 C32 104.2(3)
C30 C31 H31A 110.9
C32 C31 H31A 110.9
C30 C31 H31B 110.9
C32 C31 H31B 110.9
H31A C31 H31B 108.9
C31 C32 C33 104.0(3)
C31 C32 H32A 111.0
C33 C32 H32A 111.0
C31 C32 H32B 111.0
C33 C32 H32B 111.0
H32A C32 H32B 109.0
O1 C33 C32 104.0(3)
O1 C33 H33A 110.9
C32 C33 H33A 110.9
O1 C33 H33B 110.9
C32 C33 H33B 110.9
H33A C33 H33B 109.0
C37 O2 C34 109.2(2)
C37 O2 K1 111.58(14)
C34 O2 K1 135.97(16)
O2 C34 C35 106.1(2)
O2 C34 H34A 110.5
C35 C34 H34A 110.5
O2 C34 H34B 110.5
C35 C34 H34B 110.5
H34A C34 H34B 108.7
C34 C35 C36 102.8(2)
C34 C35 H35A 111.2
C36 C35 H35A 111.2
C34 C35 H35B 111.2
C36 C35 H35B 111.2
H35A C35 H35B 109.1
C37 C36 C35 101.6(3)
C37 C36 H36A 111.4
C35 C36 H36A 111.4
C37 C36 H36B 111.4
C35 C36 H36B 111.4
H36A C36 H36B 109.3
O2 C37 C36 106.1(2)
O2 C37 H37A 110.5
C36 C37 H37A 110.5
O2 C37 H37B 110.5
C36 C37 H37B 110.5
H37A C37 H37B 108.7
C38 O3 C41 108.9(2)
C38 O3 K1 136.56(17)
C41 O3 K1 114.38(15)
O3 C38 C39 109.5(3)
O3 C38 H38A 109.8
C39 C38 H38A 109.8
O3 C38 H38B 109.8
C39 C38 H38B 109.8
H38A C38 H38B 108.2
C38 C39 C40 103.7(2)
C38 C39 H39A 111.0
C40 C39 H39A 111.0
C38 C39 H39B 111.0
C40 C39 H39B 111.0
H39A C39 H39B 109.0
C41 C40 C39 104.7(2)
C41 C40 H40A 110.8
C39 C40 H40A 110.8
C41 C40 H40B 110.8
C39 C40 H40B 110.8
H40A C40 H40B 108.9
O3 C41 C40 105.9(2)
O3 C41 H41A 110.6
C40 C41 H41A 110.6
O3 C41 H41B 110.6
C40 C41 H41B 110.6
H41A C41 H41B 108.7
C45 O4 C42 108.3(2)
C45 O4 K1 143.68(17)
C42 O4 K1 107.86(16)
C43 C42 O4 107.4(3)
C43 C42 H42A 110.2
O4 C42 H42A 110.2
C43 C42 H42B 110.2
O4 C42 H42B 110.2
H42A C42 H42B 108.5
C42 C43 C44 105.1(3)
C42 C43 H43A 110.7
C44 C43 H43A 110.7
C42 C43 H43B 110.7
C44 C43 H43B 110.7
H43A C43 H43B 108.8
C43 C44 C45 103.1(3)
C43 C44 H44A 111.1
C45 C44 H44A 111.1
C43 C44 H44B 111.1
C45 C44 H44B 111.1
H44A C44 H44B 109.1
O4 C45 C44 107.5(3)
O4 C45 H45A 110.2
C44 C45 H45A 110.2
O4 C45 H45B 110.2
C44 C45 H45B 110.2
H45A C45 H45B 108.5

loop_
_geom_bond_atom_site_label_1
_geom_bond_atom_site_label_2
_geom_bond_distance
K1 O2 2.6899(18)
K1 O3 2.7071(18)
K1 O1 2.728(2)
K1 O4 2.744(2)
K1 N1 2.9053(19)
K1 C5 3.071(2)
K1 C2 3.128(2)
K1 C4 3.406(2)
K1 C3 3.434(2)
N1 C5 1.379(3)
N1 C2 1.382(3)
C2 C3 1.428(3)
C2 C6 1.431(3)
C3 C9 1.403(3)
C3 C4 1.434(3)
C4 C13 1.405(3)
C4 C5 1.427(3)
C5 C10 1.424(3)
C6 C7 1.388(3)
C6 C14 1.531(3)
C7 C8 1.422(3)
C7 H7A 0.9500
C8 C9 1.377(3)
C8 C18 1.538(3)
C9 H9A 0.9500
C10 C11 1.392(3)
C10 C22 1.529(3)
C11 C12 1.418(3)
C11 H11A 0.9500
C12 C13 1.375(3)
C12 C26 1.536(3)
C13 H13A 0.9500
C14 C15 1.533(3)
C14 C16 1.535(3)
C14 C17 1.539(3)
C15 H15A 0.9800
C15 H15B 0.9800
C15 H15C 0.9800
C16 H16A 0.9800
C16 H16B 0.9800
C16 H16C 0.9800
C17 H17A 0.9800
C17 H17B 0.9800
C17 H17C 0.9800
C18 C19 1.522(3)
C18 C20 1.532(4)
C18 C21 1.540(4)
C19 H19A 0.9800
C19 H19B 0.9800
C19 H19C 0.9800
C20 H20A 0.9800
C20 H20B 0.9800
C20 H20C 0.9800
C21 H21A 0.9800
C21 H21B 0.9800
C21 H21C 0.9800
C22 C23 1.530(3)
C22 C24 1.541(4)
C22 C25 1.542(3)
C23 H23A 0.9800
C23 H23B 0.9800
C23 H23C 0.9800
C24 H24A 0.9800
C24 H24B 0.9800
C24 H24C 0.9800
C25 H25A 0.9800
C25 H25B 0.9800
C25 H25C 0.9800
C26 C28 1.520(4)
C26 C27 1.529(4)
C26 C29 1.537(4)
C26 C29' 1.54(2)
C26 C27' 1.55(2)
C26 C28' 1.57(2)
C27 H27A 0.9800
C27 H27B 0.9800
C27 H27C 0.9800
C28 H28A 0.9800
C28 H28B 0.9800
C28 H28C 0.9800
C29 H29A 0.9800
C29 H29B 0.9800
C29 H29C 0.9800
C27' H27D 0.9800
C27' H27E 0.9800
C27' H27F 0.9800
C28' H28D 0.9800
C28' H28E 0.9800
C28' H28F 0.9800
C29' H29D 0.9800
C29' H29E 0.9800
C29' H29F 0.9800
O1 C30 1.390(4)
O1 C33 1.425(4)
C30 C31 1.479(5)
C30 H30A 0.9900
C30 H30B 0.9900
C31 C32 1.510(5)
C31 H31A 0.9900
C31 H31B 0.9900
C32 C33 1.510(4)
C32 H32A 0.9900
C32 H32B 0.9900
C33 H33A 0.9900
C33 H33B 0.9900
O2 C37 1.433(3)
O2 C34 1.436(3)
C34 C35 1.503(4)
C34 H34A 0.9900
C34 H34B 0.9900
C35 C36 1.514(4)
C35 H35A 0.9900
C35 H35B 0.9900
C36 C37 1.492(4)
C36 H36A 0.9900
C36 H36B 0.9900
C37 H37A 0.9900
C37 H37B 0.9900
O3 C38 1.414(3)
O3 C41 1.428(3)
C38 C39 1.474(4)
C38 H38A 0.9900
C38 H38B 0.9900
C39 C40 1.498(4)
C39 H39A 0.9900
C39 H39B 0.9900
C40 C41 1.494(4)
C40 H40A 0.9900
C40 H40B 0.9900
C41 H41A 0.9900
C41 H41B 0.9900
O4 C45 1.409(3)
O4 C42 1.429(3)
C42 C43 1.421(5)
C42 H42A 0.9900
C42 H42B 0.9900
C43 C44 1.493(5)
C43 H43A 0.9900
C43 H43B 0.9900
C44 C45 1.502(5)
C44 H44A 0.9900
C44 H44B 0.9900
C45 H45A 0.9900
C45 H45B 0.9900

loop_
_geom_torsion_atom_site_label_1
_geom_torsion_atom_site_label_2
_geom_torsion_atom_site_label_3
_geom_torsion_atom_site_label_4
_geom_torsion
O2 K1 N1 C5 139.49(12)
O3 K1 N1 C5 52.59(13)
O1 K1 N1 C5 -134.55(13)
O4 K1 N1 C5 -37.12(14)
C2 K1 N1 C5 105.01(17)
C4 K1 N1 C5 34.50(11)
C3 K1 N1 C5 70.73(12)
O2 K1 N1 C2 34.48(14)
O3 K1 N1 C2 -52.42(14)
O1 K1 N1 C2 120.44(13)
O4 K1 N1 C2 -142.13(12)
C5 K1 N1 C2 -105.01(17)
C4 K1 N1 C2 -70.51(13)
C3 K1 N1 C2 -34.28(12)
C5 N1 C2 C3 -2.1(2)
K1 N1 C2 C3 80.12(17)
C5 N1 C2 C6 177.7(2)
K1 N1 C2 C6 -100.2(2)
C5 N1 C2 K1 -82.17(14)
O2 K1 C2 N1 -150.21(12)
O3 K1 C2 N1 134.89(12)
O1 K1 C2 N1 -70.36(14)
O4 K1 C2 N1 55.17(16)
C5 K1 C2 N1 40.85(11)
C4 K1 C2 N1 79.11(13)
C3 K1 C2 N1 114.44(19)
O2 K1 C2 C3 95.35(13)
O3 K1 C2 C3 20.45(14)
O1 K1 C2 C3 175.20(13)
O4 K1 C2 C3 -59.27(16)
N1 K1 C2 C3 -114.44(19)
C5 K1 C2 C3 -73.58(14)
C4 K1 C2 C3 -35.33(12)
O2 K1 C2 C6 -26.20(15)
O3 K1 C2 C6 -101.10(15)
O1 K1 C2 C6 53.65(17)
O4 K1 C2 C6 179.18(13)
N1 K1 C2 C6 124.0(2)
C5 K1 C2 C6 164.87(19)
C4 K1 C2 C6 -156.88(19)
C3 K1 C2 C6 -121.6(2)
N1 C2 C3 C9 179.8(2)
C6 C2 C3 C9 0.0(3)
K1 C2 C3 C9 -114.3(2)
N1 C2 C3 C4 1.6(3)
C6 C2 C3 C4 -178.15(19)
K1 C2 C3 C4 67.49(16)
N1 C2 C3 K1 -65.91(16)
C6 C2 C3 K1 114.4(2)
O2 K1 C3 C9 24.97(19)
O3 K1 C3 C9 -46.40(18)
O1 K1 C3 C9 106.0(2)
O4 K1 C3 C9 -108.23(18)
N1 K1 C3 C9 149.8(2)
C5 K1 C3 C9 -169.7(2)
C2 K1 C3 C9 113.1(2)
C4 K1 C3 C9 -133.1(2)
O2 K1 C3 C2 -88.14(13)
O3 K1 C3 C2 -159.52(14)
O1 K1 C3 C2 -7.13(18)
O4 K1 C3 C2 138.65(13)
N1 K1 C3 C2 36.67(12)
C5 K1 C3 C2 77.21(14)
C4 K1 C3 C2 113.75(19)
O2 K1 C3 C4 158.11(13)
O3 K1 C3 C4 86.73(13)
O1 K1 C3 C4 -120.88(15)
O4 K1 C3 C4 24.90(15)
N1 K1 C3 C4 -77.08(13)
C5 K1 C3 C4 -36.55(12)
C2 K1 C3 C4 -113.75(19)
C9 C3 C4 C13 -0.3(4)
C2 C3 C4 C13 177.6(2)
K1 C3 C4 C13 -122.7(3)
C9 C3 C4 C5 -178.3(2)
C2 C3 C4 C5 -0.4(2)
K1 C3 C4 C5 59.36(14)
C9 C3 C4 K1 122.3(3)
C2 C3 C4 K1 -59.78(15)
O2 K1 C4 C13 109.17(17)
O3 K1 C4 C13 46.54(17)
O1 K1 C4 C13 -128.74(18)
O4 K1 C4 C13 -24.65(18)
N1 K1 C4 C13 -149.6(2)
C5 K1 C4 C13 -112.5(2)
C2 K1 C4 C13 170.5(2)
C3 K1 C4 C13 134.6(2)
O2 K1 C4 C5 -138.32(13)
O3 K1 C4 C5 159.05(14)
O1 K1 C4 C5 -16.2(2)
O4 K1 C4 C5 87.86(14)
N1 K1 C4 C5 -37.11(12)
C2 K1 C4 C5 -76.95(14)
C3 K1 C4 C5 -112.86(19)
O2 K1 C4 C3 -25.46(15)
O3 K1 C4 C3 -88.09(13)
O1 K1 C4 C3 96.63(17)
O4 K1 C4 C3 -159.28(12)
N1 K1 C4 C3 75.74(13)
C5 K1 C4 C3 112.86(19)
C2 K1 C4 C3 35.91(12)
C2 N1 C5 C10 -178.7(2)
K1 N1 C5 C10 97.2(2)
C2 N1 C5 C4 1.8(2)
K1 N1 C5 C4 -82.31(17)
C2 N1 C5 K1 84.07(14)
C13 C4 C5 N1 -179.1(2)
C3 C4 C5 N1 -0.8(3)
K1 C4 C5 N1 68.69(15)
C13 C4 C5 C10 1.3(3)
C3 C4 C5 C10 179.59(19)
K1 C4 C5 C10 -110.9(2)
C13 C4 C5 K1 112.2(2)
C3 C4 C5 K1 -69.53(16)
O2 K1 C5 N1 -56.60(15)
O3 K1 C5 N1 -134.79(12)
O1 K1 C5 N1 56.10(15)
O4 K1 C5 N1 148.85(12)
C2 K1 C5 N1 -40.27(11)
C4 K1 C5 N1 -113.91(19)
C3 K1 C5 N1 -78.26(13)
O2 K1 C5 C10 178.56(13)
O3 K1 C5 C10 100.37(14)
O1 K1 C5 C10 -68.75(16)
O4 K1 C5 C10 24.01(15)
N1 K1 C5 C10 -124.8(2)
C2 K1 C5 C10 -165.11(18)
C4 K1 C5 C10 121.2(2)
C3 K1 C5 C10 156.90(18)
O2 K1 C5 C4 57.31(16)
O3 K1 C5 C4 -20.88(14)
O1 K1 C5 C4 170.01(13)
O4 K1 C5 C4 -97.24(14)
N1 K1 C5 C4 113.91(19)
C2 K1 C5 C4 73.64(14)
C3 K1 C5 C4 35.65(12)
N1 C2 C6 C7 -178.4(2)
C3 C2 C6 C7 1.3(3)
K1 C2 C6 C7 103.60(19)
N1 C2 C6 C14 1.1(3)
C3 C2 C6 C14 -179.2(2)
K1 C2 C6 C14 -76.9(2)
C2 C6 C7 C8 -1.3(3)
C14 C6 C7 C8 179.2(2)
C6 C7 C8 C9 0.0(4)
C6 C7 C8 C18 179.2(2)
C7 C8 C9 C3 1.4(3)
C18 C8 C9 C3 -177.8(2)
C2 C3 C9 C8 -1.5(3)
C4 C3 C9 C8 176.1(2)
K1 C3 C9 C8 -80.8(3)
N1 C5 C10 C11 179.1(2)
C4 C5 C10 C11 -1.4(3)
K1 C5 C10 C11 -102.77(19)
N1 C5 C10 C22 -0.7(4)
C4 C5 C10 C22 178.8(2)
K1 C5 C10 C22 77.4(2)
C5 C10 C11 C12 0.5(3)
C22 C10 C11 C12 -179.6(2)
C10 C11 C12 C13 0.5(3)
C10 C11 C12 C26 179.3(2)
C11 C12 C13 C4 -0.6(3)
C26 C12 C13 C4 -179.4(2)
C5 C4 C13 C12 -0.2(3)
C3 C4 C13 C12 -178.0(2)
K1 C4 C13 C12 76.7(2)
C7 C6 C14 C15 -0.9(3)
C2 C6 C14 C15 179.7(2)
C7 C6 C14 C16 -120.7(2)
C2 C6 C14 C16 59.8(3)
C7 C6 C14 C17 119.7(2)
C2 C6 C14 C17 -59.7(3)
C9 C8 C18 C19 -1.8(3)
C7 C8 C18 C19 179.0(2)
C9 C8 C18 C20 118.3(3)
C7 C8 C18 C20 -60.9(3)
C9 C8 C18 C21 -121.2(3)
C7 C8 C18 C21 59.6(3)
C11 C10 C22 C23 0.6(3)
C5 C10 C22 C23 -179.6(2)
C11 C10 C22 C24 -119.3(2)
C5 C10 C22 C24 60.5(3)
C11 C10 C22 C25 121.0(2)
C5 C10 C22 C25 -59.1(3)
C13 C12 C26 C28 -124.6(3)
C11 C12 C26 C28 56.6(3)
C13 C12 C26 C27 115.3(3)
C11 C12 C26 C27 -63.4(3)
C13 C12 C26 C29 -3.5(3)
C11 C12 C26 C29 177.7(2)
C13 C12 C26 C29' 62.9(9)
C11 C12 C26 C29' -115.8(9)
C13 C12 C26 C27' -178.5(9)
C11 C12 C26 C27' 2.7(9)
C13 C12 C26 C28' -58.4(11)
C11 C12 C26 C28' 122.8(11)
O2 K1 O1 C30 109.4(4)
O3 K1 O1 C30 163.7(4)
O4 K1 O1 C30 -131.0(4)
N1 K1 O1 C30 -7.9(4)
C5 K1 O1 C30 -30.8(4)
C2 K1 O1 C30 18.1(4)
C4 K1 O1 C30 -22.6(5)
C3 K1 O1 C30 21.5(4)
O2 K1 O1 C33 -75.4(2)
O3 K1 O1 C33 -21.1(3)
O4 K1 O1 C33 44.2(2)
N1 K1 O1 C33 167.3(2)
C5 K1 O1 C33 144.4(2)
C2 K1 O1 C33 -166.7(2)
C4 K1 O1 C33 152.6(2)
C3 K1 O1 C33 -163.3(2)
C33 O1 C30 C31 -29.0(5)
K1 O1 C30 C31 146.5(3)
O1 C30 C31 C32 9.6(5)
C30 C31 C32 C33 12.0(5)
C30 O1 C33 C32 36.0(4)
K1 O1 C33 C32 -140.6(2)
C31 C32 C33 O1 -29.0(4)
O3 K1 O2 C37 62.60(17)
O1 K1 O2 C37 -156.10(18)
O4 K1 O2 C37 125.05(17)
N1 K1 O2 C37 -51.72(19)
C5 K1 O2 C37 -26.4(2)
C2 K1 O2 C37 -37.15(18)
C4 K1 O2 C37 -2.1(2)
C3 K1 O2 C37 -12.39(18)
O3 K1 O2 C34 -140.8(3)
O1 K1 O2 C34 0.5(3)
O4 K1 O2 C34 -78.3(3)
N1 K1 O2 C34 104.9(3)
C5 K1 O2 C34 130.2(2)
C2 K1 O2 C34 119.5(3)
C4 K1 O2 C34 154.5(2)
C3 K1 O2 C34 144.2(3)
C37 O2 C34 C35 -6.4(3)
K1 O2 C34 C35 -163.4(2)
O2 C34 C35 C36 27.2(3)
C34 C35 C36 C37 -36.8(3)
C34 O2 C37 C36 -17.6(3)
K1 O2 C37 C36 145.44(18)
C35 C36 C37 O2 33.8(3)
O2 K1 O3 C38 -111.0(3)
O1 K1 O3 C38 -166.6(3)
O4 K1 O3 C38 123.3(3)
N1 K1 O3 C38 4.2(3)
C5 K1 O3 C38 25.4(3)
C2 K1 O3 C38 -16.7(3)
C4 K1 O3 C38 16.6(3)
C3 K1 O3 C38 -8.1(3)
O2 K1 O3 C41 64.00(18)
O1 K1 O3 C41 8.4(2)
O4 K1 O3 C41 -61.69(18)
N1 K1 O3 C41 179.19(17)
C5 K1 O3 C41 -159.64(18)
C2 K1 O3 C41 158.31(18)
C4 K1 O3 C41 -168.42(19)
C3 K1 O3 C41 166.85(19)
C41 O3 C38 C39 -2.0(4)
K1 O3 C38 C39 173.16(19)
O3 C38 C39 C40 -14.6(4)
C38 C39 C40 C41 24.8(4)
C38 O3 C41 C40 18.0(3)
K1 O3 C41 C40 -158.35(19)
C39 C40 C41 O3 -26.7(3)
O2 K1 O4 C45 61.2(3)
O3 K1 O4 C45 123.2(3)
O1 K1 O4 C45 -12.6(3)
N1 K1 O4 C45 -122.1(3)
C5 K1 O4 C45 -138.0(3)
C2 K1 O4 C45 -147.6(3)
C4 K1 O4 C45 -163.2(3)
C3 K1 O4 C45 -173.4(3)
O2 K1 O4 C42 -123.57(19)
O3 K1 O4 C42 -61.61(19)
O1 K1 O4 C42 162.6(2)
N1 K1 O4 C42 53.1(2)
C5 K1 O4 C42 37.2(2)
C2 K1 O4 C42 27.7(2)
C4 K1 O4 C42 12.0(2)
C3 K1 O4 C42 1.8(2)
C45 O4 C42 C43 20.5(4)
K1 O4 C42 C43 -156.5(3)
O4 C42 C43 C44 -29.6(5)
C42 C43 C44 C45 26.8(5)
C42 O4 C45 C44 -2.8(4)
K1 O4 C45 C44 172.4(3)
C43 C44 C45 O4 -14.7(4)
